data_1506370
loop_
_publ_author_name
'Maekawa, Kensuke'
'Shiomi, Daisuke'
'Ise, Tomoaki'
'Sato, Kazunobu'
'Takui, Takeji'

_publ_section_title
;
 Exchange interaction in covalently bonded biradical-monoradical composite
 molecules.
;
_journal_issue 8
_journal_name_full 'The journal of physical chemistry. B'
_journal_page_first 3303
_journal_page_last 3309
_journal_paper_doi 10.1021/jp046092m
_journal_volume 109
_journal_year 2005
_chemical_formula_sum 'C37 H49 N6 O9'
_chemical_formula_weight 721.83
_chemical_name_systematic
; 
3-(1-oxyl-3-oxido-4,4,5,5-tetramethyl-imidazolidin-2-yl)-benzoic
acid 2,4-bis-(1-oxyl-3-oxido-4,4,5,5-tetramethyl-imidazolidin-2-yl)
-phenyl ester
;
_space_group_IT_number 29
_symmetry_cell_setting orthorhombic
_symmetry_Int_Tables_number 29
_symmetry_space_group_name_Hall 'P 2c -2ac'
_symmetry_space_group_name_H-M 'P c a 21'
_audit_creation_method 'by CrystalStructure 3.6.0'
_cell_angle_alpha 90
_cell_angle_beta 90
_cell_angle_gamma 90
_cell_formula_units_Z 4
_cell_length_a 14.770(7)
_cell_length_b 20.689(9)
_cell_length_c 12.699(5)
_cell_measurement_reflns_used 4922
_cell_measurement_temperature 233.1
_cell_measurement_theta_max 27.5
_cell_measurement_theta_min 3.2
_cell_volume 3881(3)
_computing_cell_refinement CrystalClear
_computing_data_collection CrystalClear
_computing_data_reduction CrystalStructure
_computing_publication_material 'CrystalStructure 3.6.0'
_computing_structure_refinement CRYSTALS
_computing_structure_solution SIR92
_diffrn_detector_area_resol_mean 7.31
_diffrn_measured_fraction_theta_full 0.9946
_diffrn_measured_fraction_theta_max 0.9946
_diffrn_measurement_device_type 'Rigaku Mercury'
_diffrn_measurement_method \w
_diffrn_radiation_type 'Mo K\a'
_diffrn_radiation_wavelength 0.7107
_diffrn_reflns_av_R_equivalents 0.115
_diffrn_reflns_limit_h_max 19
_diffrn_reflns_limit_h_min -17
_diffrn_reflns_limit_k_max 24
_diffrn_reflns_limit_k_min -26
_diffrn_reflns_limit_l_max 10
_diffrn_reflns_limit_l_min -16
_diffrn_reflns_number 31227
_diffrn_reflns_theta_full 27.48
_diffrn_reflns_theta_max 27.48
_exptl_absorpt_coefficient_mu 0.089
_exptl_absorpt_correction_T_max 0.982
_exptl_absorpt_correction_T_min 0.633
_exptl_absorpt_correction_type multi-scan
_exptl_absorpt_process_details 'Jacobson, R. (1998) Private communication'
_exptl_crystal_colour blue
_exptl_crystal_density_diffrn 1.235
_exptl_crystal_density_method 'not measured'
_exptl_crystal_description prism
_exptl_crystal_F_000 1540.00
_exptl_crystal_preparation acetone/cyclohexane
_exptl_crystal_size_max 0.20
_exptl_crystal_size_mid 0.20
_exptl_crystal_size_min 0.02
_refine_diff_density_max 1.11
_refine_diff_density_min -3.76
_refine_ls_extinction_method none
_refine_ls_goodness_of_fit_ref 1.001
_refine_ls_hydrogen_treatment refall
_refine_ls_number_parameters 444
_refine_ls_number_reflns 4392
_refine_ls_R_factor_gt 0.1230
_refine_ls_shift/su_max 0.0150
_refine_ls_structure_factor_coef F
_refine_ls_weighting_details 'w = 1/[0.0293Fo^2^ + 1.0000\s(Fo^2^)]'
_refine_ls_weighting_scheme calc
_refine_ls_wR_factor_ref 0.2100
_reflns_number_gt 3323
_reflns_number_total 7334
_reflns_threshold_expression F^2^>2.0\s(F^2^)
_cod_data_source_file jp046092msi20040830_072506.cif
_cod_data_source_block global
_cod_original_cell_volume 3880.6(29)
_cod_original_formula_sum 'C37 H49 N6 O9 '
_cod_database_code 1506370

loop_
_symmetry_equiv_pos_site_id
_symmetry_equiv_pos_as_xyz
1 +X,+Y,+Z
2 1/2-X,+Y,1/2+Z
3 1/2+X,-Y,+Z
4 -X,-Y,1/2+Z

loop_
_atom_site_label
_atom_site_type_symbol
_atom_site_fract_x
_atom_site_fract_y
_atom_site_fract_z
_atom_site_U_iso_or_equiv
_atom_site_adp_type
_atom_site_occupancy
_atom_site_symmetry_multiplicity
_atom_site_calc_flag
_atom_site_refinement_flags
O(1) O 0.3231(5) 0.1258(3) 0.5578(8) 0.053(3) Uani 1.00 1 d .
O(2) O 0.6136(5) 0.0600(3) 0.6484(7) 0.051(3) Uani 1.00 1 d .
O(3) O 0.6068(4) 0.1573(3) 0.9712(5) 0.026(2) Uani 1.00 1 d .
O(4) O 0.7130(4) 0.3381(3) 0.7990(5) 0.025(2) Uani 1.00 1 d .
O(5) O 0.5298(4) 0.3509(3) 0.8066(5) 0.020(2) Uani 1.00 1 d .
O(6) O 0.5724(5) 0.4023(3) 0.6581(5) 0.027(2) Uani 1.00 1 d .
O(7) O 0.5413(8) 0.6196(4) 0.6096(6) 0.067(3) Uani 1.00 1 d .
O(8) O 0.6415(7) 0.6985(3) 0.9287(7) 0.051(3) Uani 1.00 1 d .
O(9) O 0.3247(10) 0.4063(7) 0.7659(11) 0.111(4) Uiso 1.00 1 d .
N(1) N 0.3937(6) 0.0906(4) 0.5694(7) 0.038(3) Uani 1.00 1 d .
N(2) N 0.5312(6) 0.0598(4) 0.6108(7) 0.030(2) Uani 1.00 1 d .
N(3) N 0.6517(5) 0.2068(3) 0.9499(6) 0.022(2) Uani 1.00 1 d .
N(4) N 0.7024(5) 0.2958(4) 0.8681(7) 0.023(2) Uani 1.00 1 d .
N(5) N 0.5770(5) 0.6569(4) 0.6790(6) 0.024(2) Uani 1.00 1 d .
N(6) N 0.6219(5) 0.6935(3) 0.8315(7) 0.018(2) Uani 1.00 1 d .
C(1) C 0.5504(6) 0.1796(4) 0.7438(7) 0.016(2) Uani 1.00 1 d .
C(2) C 0.4877(6) 0.1735(4) 0.6648(8) 0.025(3) Uani 1.00 1 d .
C(3) C 0.4421(6) 0.2269(4) 0.6272(8) 0.024(3) Uani 1.00 1 d .
C(4) C 0.4577(6) 0.2872(4) 0.6746(8) 0.024(3) Uani 1.00 1 d .
C(5) C 0.5187(6) 0.2934(4) 0.7508(8) 0.026(3) Uani 1.00 1 d .
C(6) C 0.5675(5) 0.2398(4) 0.7898(7) 0.015(2) Uani 1.00 1 d .
C(7) C 0.4718(6) 0.1090(4) 0.6170(7) 0.021(2) Uani 1.00 1 d .
C(8) C 0.3952(7) 0.0199(6) 0.5435(10) 0.045(4) Uani 1.00 1 d .
C(9) C 0.4961(9) 0.0041(6) 0.5514(11) 0.052(4) Uani 1.00 1 d .
C(10) C 0.3478(11) 0.0098(7) 0.4348(12) 0.068(4) Uiso 1.00 1 d .
C(11) C 0.3424(11) -0.0134(8) 0.632(1) 0.078(5) Uiso 1.00 1 d .
C(12) C 0.5420(12) 0.0132(9) 0.435(2) 0.086(5) Uiso 1.00 1 d .
C(13) C 0.5239(13) -0.0555(9) 0.599(1) 0.087(5) Uiso 1.00 1 d .
C(14) C 0.6378(5) 0.2488(3) 0.8677(7) 0.012(2) Uani 1.00 1 d .
C(15) C 0.7418(7) 0.2231(4) 1.0057(8) 0.027(3) Uani 1.00 1 d .
C(16) C 0.7533(6) 0.2941(4) 0.9699(7) 0.018(2) Uani 1.00 1 d .
C(17) C 0.8099(7) 0.1770(5) 0.9617(11) 0.048(4) Uani 1.00 1 d .
C(18) C 0.7284(9) 0.2129(5) 1.1217(8) 0.040(3) Uani 1.00 1 d .
C(19) C 0.8523(7) 0.3136(6) 0.9492(11) 0.051(4) Uani 1.00 1 d .
C(20) C 0.7094(9) 0.3446(5) 1.0390(9) 0.043(3) Uani 1.00 1 d .
C(21) C 0.5533(5) 0.4062(3) 0.7497(8) 0.011(2) Uani 1.00 1 d .
C(22) C 0.5556(6) 0.4632(4) 0.8190(8) 0.023(3) Uani 1.00 1 d .
C(23) C 0.5718(5) 0.5222(4) 0.7704(7) 0.016(2) Uani 1.00 1 d .
C(24) C 0.5683(6) 0.5793(5) 0.8303(7) 0.023(3) Uani 1.00 1 d .
C(25) C 0.5494(6) 0.5747(4) 0.9366(7) 0.022(2) Uani 1.00 1 d .
C(26) C 0.5333(7) 0.5157(4) 0.9823(9) 0.027(3) Uani 1.00 1 d .
C(27) C 0.5355(6) 0.4587(4) 0.9245(8) 0.024(3) Uani 1.00 1 d .
C(28) C 0.5880(6) 0.6416(3) 0.7807(9) 0.021(2) Uani 1.00 1 d .
C(29) C 0.6174(6) 0.7194(4) 0.6517(8) 0.022(2) Uani 1.00 1 d .
C(30) C 0.6266(9) 0.7500(5) 0.7571(9) 0.043(3) Uani 1.00 1 d .
C(31) C 0.5587(11) 0.7567(6) 0.5726(11) 0.067(5) Uani 1.00 1 d .
C(32) C 0.7083(9) 0.7059(7) 0.5997(11) 0.057(4) Uani 1.00 1 d .
C(33) C 0.5444(11) 0.7920(8) 0.7910(13) 0.075(4) Uiso 1.00 1 d .
C(34) C 0.7216(12) 0.7831(9) 0.778(1) 0.084(5) Uiso 1.00 1 d .
C(35) C 0.314(1) 0.5215(10) 0.735(2) 0.104(6) Uiso 1.00 1 d .
C(36) C 0.3109(11) 0.4585(8) 0.802(1) 0.074(4) Uiso 1.00 1 d .
C(37) C 0.2943(13) 0.4690(9) 0.914(2) 0.091(6) Uiso 1.00 1 d .
H(1) H 0.5814 0.1428 0.7701 0.019 Uiso 1.00 1 c R
H(2) H 0.4005 0.2227 0.5705 0.029 Uiso 1.00 1 c R
H(3) H 0.4243 0.3239 0.6519 0.029 Uiso 1.00 1 c R
H(4) H 0.8110 0.1388 1.0033 0.058 Uiso 1.00 1 c R
H(5) H 0.7951 0.1662 0.8911 0.058 Uiso 1.00 1 c R
H(6) H 0.8678 0.1970 0.9636 0.058 Uiso 1.00 1 c R
H(7) H 0.6845 0.1800 1.1327 0.048 Uiso 1.00 1 c R
H(8) H 0.7841 0.2003 1.1529 0.048 Uiso 1.00 1 c R
H(9) H 0.7080 0.2520 1.1529 0.048 Uiso 1.00 1 c R
H(10) H 0.6469 0.3478 1.0223 0.052 Uiso 1.00 1 c R
H(11) H 0.7161 0.3318 1.1104 0.052 Uiso 1.00 1 c R
H(12) H 0.7376 0.3854 1.0287 0.052 Uiso 1.00 1 c R
H(13) H 0.8536 0.3425 0.8911 0.061 Uiso 1.00 1 c R
H(14) H 0.8761 0.3346 1.0097 0.061 Uiso 1.00 1 c R
H(15) H 0.8878 0.2766 0.9336 0.061 Uiso 1.00 1 c R
H(16) H 0.5849 0.5242 0.6972 0.019 Uiso 1.00 1 c R
H(17) H 0.5471 0.6129 0.9780 0.026 Uiso 1.00 1 c R
H(18) H 0.5217 0.5134 1.0559 0.032 Uiso 1.00 1 c R
H(19) H 0.5230 0.4182 0.9564 0.029 Uiso 1.00 1 c R
H(20) H 0.4967 0.7455 0.5804 0.080 Uiso 1.00 1 c R
H(21) H 0.5787 0.7452 0.5040 0.080 Uiso 1.00 1 c R
H(22) H 0.5657 0.8020 0.5823 0.080 Uiso 1.00 1 c R
H(23) H 0.7065 0.6648 0.5662 0.069 Uiso 1.00 1 c R
H(24) H 0.7223 0.7382 0.5492 0.069 Uiso 1.00 1 c R
H(25) H 0.7533 0.7056 0.6532 0.069 Uiso 1.00 1 c R

loop_
_atom_site_aniso_label
_atom_site_aniso_U_11
_atom_site_aniso_U_22
_atom_site_aniso_U_33
_atom_site_aniso_U_12
_atom_site_aniso_U_13
_atom_site_aniso_U_23
O(1) 0.032(4) 0.027(4) 0.101(7) -0.003(3) -0.040(5) -0.024(4)
O(2) 0.038(4) 0.035(4) 0.080(7) 0.013(3) -0.022(4) -0.016(4)
O(3) 0.033(4) 0.014(3) 0.031(4) -0.014(3) -0.008(3) 0.010(3)
O(4) 0.041(4) 0.011(3) 0.022(4) -0.011(3) -0.003(3) 0.014(3)
O(5) 0.022(3) 0.016(3) 0.022(4) 0.002(2) -0.007(3) -0.003(3)
O(6) 0.043(4) 0.023(3) 0.016(4) 0.002(3) 0.004(3) -0.001(3)
O(7) 0.125(9) 0.045(5) 0.032(5) -0.020(5) -0.037(5) 0.018(4)
O(8) 0.098(7) 0.030(4) 0.025(5) -0.014(4) -0.010(5) -0.009(4)
N(1) 0.032(5) 0.049(5) 0.034(5) -0.015(4) -0.026(4) -0.023(4)
N(2) 0.040(5) 0.018(4) 0.032(5) 0.001(4) -0.009(4) 0.001(4)
N(3) 0.023(4) 0.021(4) 0.022(5) 0.006(3) -0.010(3) 0.008(3)
N(4) 0.020(4) 0.024(4) 0.025(5) 0.008(3) 0.011(3) -0.019(4)
N(5) 0.029(4) 0.016(4) 0.027(5) 0.003(3) -0.015(4) 0.006(4)
N(6) 0.019(4) -0.005(3) 0.040(6) 0.003(3) 0.005(4) -0.000(3)
C(1) 0.019(4) 0.001(3) 0.028(5) 0.002(3) -0.000(4) -0.004(3)
C(2) 0.015(4) 0.024(5) 0.035(6) 0.001(4) -0.002(4) -0.022(4)
C(3) 0.007(4) 0.031(5) 0.035(6) -0.002(4) -0.008(4) -0.001(5)
C(4) 0.020(5) 0.024(5) 0.028(6) 0.004(4) 0.001(4) 0.008(4)
C(5) 0.025(5) 0.014(4) 0.038(6) 0.003(4) 0.006(5) 0.005(4)
C(6) 0.012(4) 0.015(4) 0.018(5) -0.013(3) 0.010(4) 0.012(4)
C(7) 0.035(5) 0.011(4) 0.019(5) 0.005(4) 0.006(4) 0.001(4)
C(8) 0.029(6) 0.046(7) 0.059(9) -0.015(5) -0.010(6) -0.018(6)
C(9) 0.057(7) 0.031(6) 0.068(9) 0.019(5) -0.050(7) -0.007(6)
C(14) 0.008(4) 0.004(3) 0.024(5) 0.002(3) -0.000(4) -0.008(3)
C(15) 0.027(5) 0.022(5) 0.032(6) -0.009(4) -0.012(4) -0.006(4)
C(16) 0.020(4) 0.015(4) 0.018(5) -0.018(4) -0.004(4) 0.001(4)
C(17) 0.038(6) 0.015(4) 0.091(11) 0.005(4) -0.009(7) 0.015(5)
C(18) 0.076(8) 0.018(5) 0.024(6) 0.002(5) -0.016(6) 0.017(4)
C(19) 0.029(6) 0.038(6) 0.085(11) -0.018(5) -0.016(6) 0.017(7)
C(20) 0.067(8) 0.029(5) 0.034(7) 0.015(5) -0.012(6) -0.012(5)
C(21) 0.008(4) 0.000(3) 0.026(6) 0.004(3) 0.004(4) 0.003(3)
C(22) 0.028(5) 0.020(5) 0.022(6) 0.004(4) 0.008(4) -0.005(4)
C(23) 0.018(4) 0.010(4) 0.020(5) -0.007(3) -0.005(4) -0.001(3)
C(24) 0.019(4) 0.034(5) 0.016(5) 0.006(4) 0.005(4) 0.010(4)
C(25) 0.037(5) 0.013(4) 0.016(5) 0.003(4) 0.005(4) -0.004(4)
C(26) 0.034(5) 0.014(4) 0.033(6) 0.006(4) 0.012(5) -0.003(4)
C(27) 0.027(5) 0.017(4) 0.029(6) 0.013(4) 0.016(4) 0.006(4)
C(28) 0.018(4) -0.002(3) 0.049(7) -0.004(3) -0.004(4) -0.000(4)
C(29) 0.037(5) 0.003(4) 0.026(6) 0.013(4) 0.001(4) 0.001(4)
C(30) 0.061(8) 0.034(6) 0.032(7) -0.005(5) 0.004(6) -0.003(5)
C(31) 0.102(12) 0.043(7) 0.056(9) -0.016(7) -0.046(9) 0.026(7)
C(32) 0.058(8) 0.059(8) 0.055(9) -0.002(7) 0.011(7) -0.007(7)

loop_
_atom_type_symbol
_atom_type_description
_atom_type_scat_dispersion_real
_atom_type_scat_dispersion_imag
_atom_type_scat_source
C C 0.003 0.002
;
International Tables for Crystallography
(1992, Vol. C, Tables 4.2.6.8 and 6.1.1.4)
;
H H 0.000 0.000
;
International Tables for Crystallography
(1992, Vol. C, Table 6.1.1.4)
;
N N 0.006 0.003
;
International Tables for Crystallography
(1992, Vol. C, Tables 4.2.6.8 and 6.1.1.4)
;
O O 0.011 0.006
;
International Tables for Crystallography
(1992, Vol. C, Tables 4.2.6.8 and 6.1.1.4)
;

loop_
_geom_angle_atom_site_label_1
_geom_angle_atom_site_label_2
_geom_angle_atom_site_label_3
_geom_angle
O(1) N(1) C(7) 125.8(8)
O(1) N(1) C(8) 122.7(8)
O(2) N(2) C(7) 125.7(8)
O(2) N(2) C(9) 121.2(8)
O(3) N(3) C(14) 127.1(7)
O(3) N(3) C(15) 122.5(7)
O(4) N(4) C(14) 125.7(8)
O(4) N(4) C(16) 124.1(7)
O(5) C(5) C(6) 115.5(8)
C(21) O(5) C(5) 117.7(7)
O(5) C(5) C(4) 122.2(8)
O(5) C(21) O(6) 120.3(7)
O(5) C(21) C(22) 110.7(8)
O(6) C(21) C(22) 128.9(7)
O(7) N(5) C(28) 124.7(7)
O(7) N(5) C(29) 122.3(8)
O(8) N(6) C(28) 127.8(8)
O(8) N(6) C(30) 122.4(7)
O(9) C(36) C(35) 122(1)
O(9) C(36) C(37) 122(1)
N(1) C(7) N(2) 108.4(8)
N(1) C(7) C(2) 124.7(8)
C(8) N(1) C(7) 111.1(8)
N(1) C(8) C(9) 102.0(8)
N(1) C(8) C(10) 108(1)
N(1) C(8) C(11) 105(1)
N(2) C(7) C(2) 126.9(8)
C(9) N(2) C(7) 113.1(9)
N(2) C(9) C(8) 102.1(9)
N(2) C(9) C(12) 103(1)
N(2) C(9) C(13) 110(1)
N(3) C(14) N(4) 110.0(7)
N(3) C(14) C(6) 123.1(7)
C(15) N(3) C(14) 109.9(7)
N(3) C(15) C(16) 99.6(7)
N(3) C(15) C(17) 105.6(8)
N(3) C(15) C(18) 107.8(8)
N(4) C(14) C(6) 126.8(8)
C(16) N(4) C(14) 109.9(7)
N(4) C(16) C(15) 102.7(7)
N(4) C(16) C(19) 108.9(8)
N(4) C(16) C(20) 105.7(7)
N(5) C(28) N(6) 108.6(7)
N(5) C(28) C(24) 126.7(8)
C(29) N(5) C(28) 112.8(7)
N(5) C(29) C(30) 101.5(8)
N(5) C(29) C(31) 111.7(8)
N(5) C(29) C(32) 107.4(8)
N(6) C(28) C(24) 124.7(9)
C(30) N(6) C(28) 109.5(8)
N(6) C(30) C(29) 103.4(8)
N(6) C(30) C(33) 102(1)
N(6) C(30) C(34) 105(1)
C(1) C(2) C(3) 120.7(8)
C(1) C(2) C(7) 119.2(8)
C(6) C(1) C(2) 120.6(7)
C(1) C(6) C(14) 122.0(7)
C(1) C(6) C(5) 117.4(8)
C(7) C(2) C(3) 120.0(8)
C(2) C(3) C(4) 118.9(9)
C(3) C(4) C(5) 120.6(8)
C(4) C(5) C(6) 121.7(8)
C(5) C(6) C(14) 120.4(7)
C(10) C(8) C(9) 117(1)
C(11) C(8) C(9) 110(1)
C(8) C(9) C(12) 108(1)
C(8) C(9) C(13) 119(1)
C(11) C(8) C(10) 110(1)
C(13) C(9) C(12) 111(1)
C(17) C(15) C(16) 115.0(8)
C(18) C(15) C(16) 115.9(8)
C(15) C(16) C(19) 113.8(8)
C(15) C(16) C(20) 116.0(8)
C(18) C(15) C(17) 111.4(9)
C(20) C(16) C(19) 109.0(8)
C(21) C(22) C(27) 121.6(8)
C(21) C(22) C(23) 116.3(8)
C(27) C(22) C(23) 122.0(8)
C(22) C(23) C(24) 119.4(8)
C(22) C(27) C(26) 117.6(8)
C(23) C(24) C(28) 120.0(8)
C(23) C(24) C(25) 118.6(8)
C(28) C(24) C(25) 121.4(9)
C(24) C(25) C(26) 120.6(9)
C(25) C(26) C(27) 121(1)
C(31) C(29) C(30) 115.2(8)
C(32) C(29) C(30) 112.8(9)
C(29) C(30) C(33) 114(1)
C(29) C(30) C(34) 114(1)
C(32) C(29) C(31) 107(1)
C(34) C(30) C(33) 113(1)
C(35) C(36) C(37) 114(1)
H(1) C(1) C(2) 120.6446
H(1) C(1) C(6) 118.7242
C(2) C(3) H(2) 120.4201
H(2) C(3) C(4) 120.6902
C(3) C(4) H(3) 119.6745
H(3) C(4) C(5) 119.7349
C(15) C(17) H(4) 109.5327
C(15) C(17) H(5) 110.3571
C(15) C(17) H(6) 108.5196
C(15) C(18) H(7) 109.6090
C(15) C(18) H(9) 109.3046
C(15) C(18) H(8) 109.4926
C(16) C(19) H(13) 108.5034
C(16) C(19) H(15) 110.4250
C(16) C(19) H(14) 109.4761
C(16) C(20) H(10) 109.6531
C(16) C(20) H(12) 110.2323
C(16) C(20) H(11) 108.5041
H(5) C(17) H(4) 109.4689
H(6) C(17) H(4) 109.4736
H(6) C(17) H(5) 109.4702
H(9) C(18) H(7) 109.4757
H(8) C(18) H(7) 109.4713
H(9) C(18) H(8) 109.4740
H(15) C(19) H(13) 109.4776
H(14) C(19) H(13) 109.4715
H(15) C(19) H(14) 109.4680
H(12) C(20) H(10) 109.4882
H(11) C(20) H(10) 109.4820
H(12) C(20) H(11) 109.4626
C(22) C(23) H(16) 120.4474
C(22) C(27) H(19) 121.1684
H(16) C(23) C(24) 120.1101
C(24) C(25) H(17) 119.4382
H(17) C(25) C(26) 119.9153
C(25) C(26) H(18) 119.3999
C(26) C(27) H(19) 121.2147
H(18) C(26) C(27) 118.8377
C(29) C(31) H(20) 110.6599
C(29) C(31) H(21) 107.3217
C(29) C(31) H(22) 110.4113
C(29) C(32) H(23) 109.5039
C(29) C(32) H(24) 110.8639
C(29) C(32) H(25) 108.0376
H(21) C(31) H(20) 109.4704
H(22) C(31) H(20) 109.4664
H(22) C(31) H(21) 109.4758
H(24) C(32) H(23) 109.4680
H(25) C(32) H(23) 109.4666
H(25) C(32) H(24) 109.4750

loop_
_geom_bond_atom_site_label_1
_geom_bond_atom_site_label_2
_geom_bond_distance
O(1) N(1) 1.28(1)
O(2) N(2) 1.31(1)
O(3) N(3) 1.251(9)
O(4) N(4) 1.25(1)
O(5) C(5) 1.39(1)
O(5) C(21) 1.398(9)
O(6) C(21) 1.20(1)
O(7) N(5) 1.28(1)
O(8) N(6) 1.27(1)
O(9) C(36) 1.19(2)
N(1) C(7) 1.36(1)
N(1) C(8) 1.50(1)
N(2) C(7) 1.35(1)
N(2) C(9) 1.47(1)
N(3) C(14) 1.37(1)
N(3) C(15) 1.54(1)
N(4) C(14) 1.36(1)
N(4) C(16) 1.50(1)
N(5) C(28) 1.34(1)
N(5) C(29) 1.47(1)
N(6) C(28) 1.35(1)
N(6) C(30) 1.50(1)
C(1) C(2) 1.37(1)
C(1) C(6) 1.40(1)
C(2) C(3) 1.38(1)
C(2) C(7) 1.48(1)
C(3) C(4) 1.41(1)
C(4) C(5) 1.33(1)
C(5) C(6) 1.41(1)
C(6) C(14) 1.45(1)
C(8) C(9) 1.53(2)
C(8) C(10) 1.56(2)
C(8) C(11) 1.53(2)
C(9) C(12) 1.63(2)
C(9) C(13) 1.43(2)
C(15) C(16) 1.55(1)
C(15) C(17) 1.50(1)
C(15) C(18) 1.50(1)
C(16) C(19) 1.54(1)
C(16) C(20) 1.51(1)
C(21) C(22) 1.47(1)
C(22) C(23) 1.39(1)
C(22) C(27) 1.38(1)
C(23) C(24) 1.41(1)
C(24) C(25) 1.38(1)
C(24) C(28) 1.46(1)
C(25) C(26) 1.37(1)
C(26) C(27) 1.39(1)
C(29) C(30) 1.49(1)
C(29) C(31) 1.53(2)
C(29) C(32) 1.52(2)
C(30) C(33) 1.55(2)
C(30) C(34) 1.59(2)
C(35) C(36) 1.56(3)
C(36) C(37) 1.45(3)
C(1) H(1) 0.9499
C(3) H(2) 0.9500
C(4) H(3) 0.9500
C(17) H(4) 0.9500
C(17) H(5) 0.9500
C(17) H(6) 0.9500
C(18) H(7) 0.9500
C(18) H(8) 0.9499
C(18) H(9) 0.9500
C(19) H(13) 0.9500
C(19) H(14) 0.9499
C(19) H(15) 0.9499
C(20) H(10) 0.9500
C(20) H(11) 0.9500
C(20) H(12) 0.9501
C(23) H(16) 0.9500
C(25) H(17) 0.9499
C(26) H(18) 0.9501
C(27) H(19) 0.9499
C(31) H(20) 0.9500
C(31) H(21) 0.9500
C(31) H(22) 0.9501
C(32) H(23) 0.9499
C(32) H(24) 0.9500
C(32) H(25) 0.9501

loop_
_geom_contact_atom_site_label_1
_geom_contact_atom_site_label_2
_geom_contact_distance
_geom_contact_site_symmetry_2
O(1) N(2) 3.43(1) .
O(1) C(2) 2.96(1) .
O(1) C(3) 2.87(1) .
O(1) C(7) 2.35(1) .
O(1) C(8) 2.44(1) .
O(1) C(9) 3.59(1) .
O(1) C(10) 2.89(2) .
O(1) C(11) 3.04(2) .
O(2) N(1) 3.46(1) .
O(2) C(1) 2.91(1) .
O(2) C(2) 3.00(1) .
O(2) C(7) 2.36(1) .
O(2) C(8) 3.59(1) .
O(2) C(9) 2.42(2) .
O(2) C(11) 3.52(2) 55503
O(2) C(12) 3.06(2) .
O(2) C(13) 2.80(2) .
O(2) C(17) 3.57(1) 65402
O(3) N(4) 3.451(9) .
O(3) C(1) 3.04(1) .
O(3) C(6) 2.92(1) .
O(3) C(10) 3.55(2) 65504
O(3) C(13) 3.28(2) 65504
O(3) C(14) 2.35(1) .
O(3) C(15) 2.45(1) .
O(3) C(16) 3.56(1) .
O(3) C(17) 3.03(1) .
O(3) C(18) 2.86(1) .
O(3) C(31) 3.29(2) 66504
O(4) O(5) 2.721(8) .
O(4) O(6) 3.046(9) .
O(4) N(3) 3.444(9) .
O(4) C(5) 3.08(1) .
O(4) C(6) 2.960(9) .
O(4) C(14) 2.324(9) .
O(4) C(15) 3.57(1) .
O(4) C(16) 2.43(1) .
O(4) C(18) 3.54(1) 65402
O(4) C(19) 2.85(1) .
O(4) C(20) 3.05(1) .
O(4) C(20) 3.50(1) 65402
O(4) C(21) 2.819(9) .
O(4) C(22) 3.49(1) .
O(4) C(35) 3.37(2) 56503
O(5) O(6) 2.255(9) .
O(5) O(9) 3.28(2) .
O(5) N(4) 2.901(9) .
O(5) C(4) 2.38(1) .
O(5) C(6) 2.374(9) .
O(5) C(14) 2.758(9) .
O(5) C(22) 2.36(1) .
O(5) C(27) 2.69(1) .
O(6) C(4) 2.93(1) .
O(6) C(5) 2.66(1) .
O(6) C(19) 3.41(1) 65402
O(6) C(22) 2.41(1) .
O(6) C(23) 2.86(1) .
O(6) C(25) 3.37(1) 66404
O(6) C(26) 3.21(1) 66404
O(7) N(6) 3.42(1) .
O(7) C(23) 2.90(1) .
O(7) C(24) 2.95(1) .
O(7) C(26) 3.41(1) 66404
O(7) C(27) 3.07(1) 66404
O(7) C(28) 2.32(1) .
O(7) C(29) 2.41(1) .
O(7) C(30) 3.52(1) .
O(7) C(31) 2.89(2) .
O(7) C(32) 3.05(2) .
O(8) N(5) 3.42(1) .
O(8) C(3) 3.20(1) 66504
O(8) C(4) 3.46(1) 66504
O(8) C(24) 2.97(1) .
O(8) C(25) 2.90(1) .
O(8) C(28) 2.35(1) .
O(8) C(29) 3.56(1) .
O(8) C(30) 2.44(1) .
O(8) C(32) 3.11(2) 65502
O(8) C(33) 2.98(2) .
O(8) C(34) 2.85(2) .
O(9) C(4) 3.36(2) .
O(9) C(21) 3.38(2) .
O(9) C(32) 3.58(2) 46503
O(9) C(35) 2.42(3) .
O(9) C(37) 2.33(2) .
N(1) N(2) 2.19(1) .
N(1) C(2) 2.52(1) .
N(1) C(3) 3.00(1) .
N(1) C(9) 2.35(1) .
N(1) C(10) 2.49(2) .
N(1) C(11) 2.41(2) .
N(1) C(12) 3.20(2) .
N(2) C(1) 3.01(1) .
N(2) C(2) 2.53(1) .
N(2) C(8) 2.33(1) .
N(2) C(11) 3.19(2) .
N(2) C(12) 2.43(2) .
N(2) C(13) 2.39(2) .
N(3) N(4) 2.24(1) .
N(3) C(1) 3.07(1) .
N(3) C(6) 2.48(1) .
N(3) C(16) 2.36(1) .
N(3) C(17) 2.42(1) .
N(3) C(18) 2.46(1) .
N(3) C(20) 3.18(1) .
N(3) C(31) 3.56(2) 66504
N(4) C(5) 3.10(1) .
N(4) C(6) 2.51(1) .
N(4) C(15) 2.38(1) .
N(4) C(17) 3.16(1) .
N(4) C(19) 2.47(1) .
N(4) C(20) 2.40(1) .
N(4) C(21) 3.51(1) .
N(5) N(6) 2.18(1) .
N(5) C(23) 3.02(1) .
N(5) C(24) 2.51(1) .
N(5) C(30) 2.29(1) .
N(5) C(31) 2.48(2) .
N(5) C(32) 2.41(2) .
N(5) C(33) 3.17(2) .
N(6) C(24) 2.49(1) .
N(6) C(25) 2.99(1) .
N(6) C(29) 2.35(1) .
N(6) C(32) 3.22(2) .
N(6) C(33) 2.39(2) .
N(6) C(34) 2.46(2) .
C(1) C(3) 2.39(1) .
C(1) C(4) 2.76(1) .
C(1) C(5) 2.40(1) .
C(1) C(7) 2.46(1) .
C(1) C(14) 2.49(1) .
C(2) C(4) 2.40(1) .
C(2) C(5) 2.75(1) .
C(2) C(6) 2.41(1) .
C(3) O(8) 3.20(1) 66404
C(3) C(5) 2.37(1) .
C(3) C(6) 2.79(1) .
C(3) C(7) 2.48(1) .
C(4) O(8) 3.46(1) 66404
C(4) C(6) 2.39(1) .
C(4) C(21) 2.99(1) .
C(5) C(14) 2.48(1) .
C(5) C(21) 2.39(1) .
C(6) C(21) 3.49(1) .
C(7) C(8) 2.36(1) .
C(7) C(9) 2.35(1) .
C(7) C(10) 3.60(2) .
C(7) C(11) 3.18(2) .
C(7) C(12) 3.21(2) .
C(7) C(13) 3.50(2) .
C(8) C(12) 2.57(2) .
C(8) C(13) 2.56(2) .
C(9) C(10) 2.65(2) .
C(9) C(11) 2.51(2) .
C(10) O(3) 3.55(2) 65404
C(10) C(11) 2.55(2) .
C(10) C(12) 2.87(2) .
C(10) C(13) 3.60(2) .
C(11) O(2) 3.52(2) 45503
C(11) C(13) 2.85(3) .
C(12) C(13) 2.53(3) .
C(13) O(3) 3.28(2) 65404
C(14) C(15) 2.39(1) .
C(14) C(16) 2.34(1) .
C(14) C(17) 3.18(1) .
C(14) C(18) 3.57(1) .
C(14) C(19) 3.59(1) .
C(14) C(20) 3.13(1) .
C(15) C(19) 2.59(1) .
C(15) C(20) 2.59(1) .
C(16) C(17) 2.57(1) .
C(16) C(18) 2.58(1) .
C(17) O(2) 3.57(1) 65502
C(17) C(18) 2.48(2) .
C(17) C(19) 2.90(1) .
C(18) O(4) 3.54(1) 65502
C(18) C(19) 3.53(2) .
C(18) C(20) 2.93(1) .
C(19) O(6) 3.41(1) 65502
C(19) C(20) 2.48(2) .
C(20) O(4) 3.50(1) 65502
C(21) C(23) 2.43(1) .
C(21) C(27) 2.49(1) .
C(22) C(24) 2.41(1) .
C(22) C(25) 2.75(1) .
C(22) C(26) 2.36(1) .
C(23) C(25) 2.40(1) .
C(23) C(26) 2.75(1) .
C(23) C(27) 2.42(1) .
C(23) C(28) 2.48(1) .
C(23) C(36) 3.58(2) 56503
C(24) C(26) 2.39(1) .
C(24) C(27) 2.81(1) .
C(25) O(6) 3.37(1) 66504
C(25) C(27) 2.41(1) .
C(25) C(28) 2.48(1) .
C(26) O(6) 3.21(1) 66504
C(26) O(7) 3.41(1) 66504
C(27) O(7) 3.07(1) 66504
C(27) C(37) 3.57(2) .
C(28) C(29) 2.34(1) .
C(28) C(30) 2.33(1) .
C(28) C(31) 3.58(2) .
C(28) C(32) 3.19(2) .
C(28) C(33) 3.18(2) .
C(28) C(34) 3.53(2) .
C(29) C(33) 2.56(2) .
C(29) C(34) 2.59(2) .
C(30) C(31) 2.55(2) .
C(30) C(32) 2.51(2) .
C(31) O(3) 3.29(2) 66404
C(31) N(3) 3.56(2) 66404
C(31) C(32) 2.47(2) .
C(31) C(33) 2.88(2) .
C(31) C(34) 3.59(2) .
C(32) O(8) 3.11(2) 65402
C(32) O(9) 3.58(2) 56503
C(32) C(34) 2.78(2) .
C(33) C(34) 2.63(2) .
C(35) O(4) 3.37(2) 46503
C(35) C(37) 2.53(3) .
C(36) C(23) 3.58(2) 46503
O(1) H(2) 2.3152 .
O(1) H(24) 3.1852 46503
O(2) H(1) 2.3549 .
O(2) H(4) 2.7006 65402
O(2) H(8) 3.2730 65402
O(3) H(1) 2.5988 .
O(3) H(4) 3.0678 .
O(3) H(5) 2.9671 .
O(3) H(7) 2.3962 .
O(3) H(9) 3.3762 .
O(3) H(20) 2.8811 66504
O(3) H(21) 3.4268 66504
O(3) H(22) 3.0318 66504
O(4) H(8) 3.4009 65402
O(4) H(9) 2.8229 65402
O(4) H(10) 3.0065 .
O(4) H(11) 2.6163 65402
O(4) H(12) 3.0983 .
O(4) H(13) 2.3860 .
O(4) H(15) 3.3481 .
O(5) H(3) 2.5685 .
O(5) H(10) 3.2406 .
O(5) H(19) 2.3600 .
O(5) H(21) 3.5779 66504
O(6) H(3) 2.7245 .
O(6) H(11) 3.4999 65402
O(6) H(12) 3.2702 65402
O(6) H(14) 2.4685 65402
O(6) H(16) 2.5755 .
O(6) H(17) 2.9060 66404
O(6) H(18) 2.5806 66404
O(7) H(10) 3.0684 66404
O(7) H(16) 2.3554 .
O(7) H(18) 2.9832 66404
O(7) H(19) 2.3016 66404
O(7) H(20) 2.7128 .
O(7) H(21) 2.9757 .
O(7) H(23) 2.6702 .
O(8) H(2) 2.5064 66504
O(8) H(3) 3.0313 66504
O(8) H(17) 2.3398 .
O(8) H(23) 2.9287 65502
O(8) H(24) 2.6574 65502
O(8) H(25) 3.2492 65502
O(9) H(3) 2.6774 .
O(9) H(23) 3.4122 46503
O(9) H(25) 2.9186 46503
N(1) H(2) 2.7345 .
N(2) H(1) 2.7541 .
N(2) H(4) 3.1565 65402
N(3) H(1) 2.8371 .
N(3) H(4) 2.8238 .
N(3) H(5) 2.3973 .
N(3) H(6) 3.2020 .
N(3) H(7) 2.4350 .
N(3) H(8) 3.2379 .
N(3) H(9) 2.8654 .
N(3) H(10) 3.0584 .
N(3) H(11) 3.4268 .
N(3) H(20) 2.9200 66504
N(4) H(5) 3.0243 .
N(4) H(6) 3.4074 .
N(4) H(8) 3.3783 65402
N(4) H(9) 3.1686 65402
N(4) H(10) 2.3800 .
N(4) H(11) 3.1721 .
N(4) H(11) 3.5659 65402
N(4) H(12) 2.8040 .
N(4) H(13) 2.4513 .
N(4) H(14) 3.2344 .
N(4) H(15) 2.8892 .
N(5) H(16) 2.7575 .
N(5) H(19) 3.5473 66404
N(5) H(20) 2.5177 .
N(5) H(21) 2.8771 .
N(5) H(22) 3.2481 .
N(5) H(23) 2.3944 .
N(5) H(24) 3.1868 .
N(5) H(25) 2.8109 .
N(6) H(2) 3.5106 66504
N(6) H(17) 2.7324 .
N(6) H(25) 2.9932 .
C(1) H(2) 3.2463 .
C(1) H(8) 2.7380 65402
C(2) H(1) 2.0273 .
C(2) H(2) 2.0314 .
C(2) H(3) 3.2534 .
C(2) H(6) 3.3653 65402
C(2) H(8) 3.4197 65402
C(3) H(1) 3.2488 .
C(3) H(3) 2.0495 .
C(3) H(6) 3.5484 65402
C(3) H(24) 3.4693 46503
C(3) H(25) 3.1365 46503
C(4) H(2) 2.0595 .
C(4) H(14) 3.3722 65402
C(4) H(17) 3.2417 66404
C(4) H(25) 3.0345 46503
C(5) H(1) 3.2615 .
C(5) H(2) 3.2288 .
C(5) H(3) 1.9792 .
C(5) H(14) 3.5374 65402
C(6) H(1) 2.0341 .
C(6) H(3) 3.2510 .
C(6) H(8) 2.9150 65402
C(6) H(21) 3.4865 66504
C(7) H(1) 2.6249 .
C(7) H(2) 2.6434 .
C(7) H(4) 3.5719 65402
C(7) H(6) 3.5668 65402
C(11) H(7) 3.4702 65404
C(12) H(4) 3.4945 65402
C(13) H(22) 3.0202 54501
C(14) H(1) 2.6540 .
C(14) H(5) 2.8999 .
C(14) H(8) 3.1270 65402
C(14) H(9) 3.5534 65402
C(14) H(10) 2.8402 .
C(14) H(20) 3.3555 66504
C(15) H(4) 2.0225 .
C(15) H(5) 2.0319 .
C(15) H(6) 2.0107 .
C(15) H(7) 2.0275 .
C(15) H(8) 2.0261 .
C(15) H(9) 2.0240 .
C(15) H(10) 2.9425 .
C(15) H(11) 2.6388 .
C(15) H(12) 3.3692 .
C(15) H(13) 3.3085 .
C(15) H(14) 3.0424 .
C(15) H(15) 2.5911 .
C(16) H(4) 3.3512 .
C(16) H(5) 2.8967 .
C(16) H(6) 2.6276 .
C(16) H(7) 3.2980 .
C(16) H(8) 3.0613 .
C(16) H(9) 2.5694 .
C(16) H(10) 2.0360 .
C(16) H(11) 2.0227 .
C(16) H(12) 2.0428 .
C(16) H(13) 2.0496 .
C(16) H(14) 2.0609 .
C(16) H(15) 2.0719 .
C(17) H(7) 2.8546 .
C(17) H(8) 2.5043 .
C(17) H(9) 3.2508 .
C(17) H(13) 3.5985 .
C(17) H(14) 3.4587 .
C(17) H(15) 2.3870 .
C(18) H(4) 2.4694 .
C(18) H(5) 3.2371 .
C(18) H(5) 3.5721 65502
C(18) H(6) 2.8948 .
C(18) H(10) 3.2907 .
C(18) H(11) 2.4707 .
C(18) H(20) 3.4735 66504
C(19) H(5) 3.2504 .
C(19) H(6) 2.4306 .
C(19) H(9) 3.5849 .
C(19) H(10) 3.2506 .
C(19) H(11) 2.8943 .
C(19) H(12) 2.4677 .
C(19) H(17) 3.2751 56503
C(20) H(8) 3.4955 .
C(20) H(9) 2.3998 .
C(20) H(13) 2.8401 .
C(20) H(14) 2.4986 .
C(20) H(15) 3.2733 .
C(20) H(19) 3.3175 .
C(21) H(3) 2.8404 .
C(21) H(14) 3.5455 65402
C(21) H(16) 2.5720 .
C(21) H(18) 3.1699 66404
C(21) H(19) 2.6748 .
C(22) H(16) 2.0416 .
C(22) H(18) 3.2214 .
C(22) H(18) 3.5642 66404
C(22) H(19) 2.0363 .
C(23) H(17) 3.2566 .
C(23) H(18) 3.1419 66404
C(23) H(19) 3.2763 .
C(24) H(16) 2.0538 .
C(24) H(17) 2.0250 .
C(24) H(18) 3.2461 .
C(25) H(3) 3.4674 66504
C(25) H(13) 3.4105 46503
C(25) H(14) 3.3070 46503
C(25) H(16) 3.2571 .
C(25) H(18) 2.0176 .
C(25) H(19) 3.2711 .
C(26) H(16) 3.3427 66504
C(26) H(17) 2.0225 .
C(26) H(19) 2.0488 .
C(27) H(10) 3.0856 .
C(27) H(16) 3.2702 .
C(27) H(17) 3.2653 .
C(27) H(18) 2.0257 .
C(28) H(16) 2.6517 .
C(28) H(17) 2.6450 .
C(28) H(20) 3.5926 .
C(28) H(23) 3.2732 .
C(28) H(25) 3.2153 .
C(29) H(20) 2.0707 .
C(29) H(21) 2.0315 .
C(29) H(22) 2.0678 .
C(29) H(23) 2.0450 .
C(29) H(24) 2.0608 .
C(29) H(25) 2.0279 .
C(30) H(20) 2.9532 .
C(30) H(21) 3.2923 .
C(30) H(22) 2.6248 .
C(30) H(23) 3.2201 .
C(30) H(24) 3.0046 .
C(30) H(25) 2.4680 .
C(31) H(23) 2.8956 .
C(31) H(24) 2.4651 .
C(31) H(25) 3.2294 .
C(32) H(2) 3.2226 56503
C(32) H(3) 3.3172 56503
C(32) H(20) 3.2399 .
C(32) H(21) 2.4090 .
C(32) H(22) 2.9040 .
C(33) H(6) 3.4141 46503
C(33) H(15) 3.2605 46503
C(33) H(20) 2.9278 .
C(33) H(22) 2.6768 .
C(34) H(22) 3.4127 .
C(34) H(24) 3.0544 .
C(34) H(25) 2.3072 .
C(35) H(11) 3.4543 66404
C(35) H(12) 3.3445 66404
C(35) H(13) 3.4899 46503
C(35) H(16) 3.5515 46503
C(35) H(18) 3.4001 66404
C(37) H(12) 3.4501 46503
C(37) H(19) 3.5778 .
C(37) H(23) 3.3779 66504
H(2) O(8) 2.5064 66404
H(2) N(6) 3.5106 66404
H(2) C(32) 3.2226 46503
H(3) O(8) 3.0313 66404
H(3) C(25) 3.4674 66404
H(3) C(32) 3.3172 46503
H(4) O(2) 2.7006 65502
H(4) N(2) 3.1565 65502
H(4) C(7) 3.5719 65502
H(4) C(12) 3.4945 65502
H(5) C(18) 3.5721 65402
H(6) C(2) 3.3653 65502
H(6) C(3) 3.5484 65502
H(6) C(7) 3.5668 65502
H(6) C(33) 3.4141 56503
H(7) C(11) 3.4702 65504
H(8) O(2) 3.2730 65502
H(8) O(4) 3.4009 65502
H(8) N(4) 3.3783 65502
H(8) C(1) 2.7380 65502
H(8) C(2) 3.4197 65502
H(8) C(6) 2.9150 65502
H(8) C(14) 3.1270 65502
H(9) O(4) 2.8229 65502
H(9) N(4) 3.1686 65502
H(9) C(14) 3.5534 65502
H(10) O(7) 3.0684 66504
H(11) O(4) 2.6163 65502
H(11) O(6) 3.4999 65502
H(11) N(4) 3.5659 65502
H(11) C(35) 3.4543 66504
H(12) O(6) 3.2702 65502
H(12) C(35) 3.3445 66504
H(12) C(37) 3.4501 56503
H(13) C(25) 3.4105 56503
H(13) C(35) 3.4899 56503
H(14) O(6) 2.4685 65502
H(14) C(4) 3.3722 65502
H(14) C(5) 3.5374 65502
H(14) C(21) 3.5455 65502
H(14) C(25) 3.3070 56503
H(15) C(33) 3.2605 56503
H(16) C(26) 3.3427 66404
H(16) C(35) 3.5515 56503
H(17) O(6) 2.9060 66504
H(17) C(4) 3.2417 66504
H(17) C(19) 3.2751 46503
H(18) O(6) 2.5806 66504
H(18) O(7) 2.9832 66504
H(18) C(21) 3.1699 66504
H(18) C(22) 3.5642 66504
H(18) C(23) 3.1419 66504
H(18) C(35) 3.4001 66504
H(19) O(7) 2.3016 66504
H(19) N(5) 3.5473 66504
H(20) O(3) 2.8811 66404
H(20) N(3) 2.9200 66404
H(20) C(14) 3.3555 66404
H(20) C(18) 3.4735 66404
H(21) O(3) 3.4268 66404
H(21) O(5) 3.5779 66404
H(21) C(6) 3.4865 66404
H(22) O(3) 3.0318 66404
H(22) C(13) 3.0202 56501
H(23) O(8) 2.9287 65402
H(23) O(9) 3.4122 56503
H(23) C(37) 3.3779 66404
H(24) O(1) 3.1852 56503
H(24) O(8) 2.6574 65402
H(24) C(3) 3.4693 56503
H(25) O(8) 3.2492 65402
H(25) O(9) 2.9186 56503
H(25) C(3) 3.1365 56503
H(25) C(4) 3.0345 56503

loop_
_geom_torsion_atom_site_label_1
_geom_torsion_atom_site_label_2
_geom_torsion_atom_site_label_3
_geom_torsion_atom_site_label_4
_geom_torsion
C(21) O(5) C(5) C(4) -59(1)
C(21) O(5) C(5) C(6) 128.5(8)
C(5) O(5) C(21) O(6) -7(1)
C(5) O(5) C(21) C(22) 175.8(6)
O(1) N(1) C(7) N(2) -178.0(9)
O(1) N(1) C(7) C(2) 0(1)
C(8) N(1) C(7) N(2) 9(1)
C(8) N(1) C(7) C(2) -171.9(8)
O(1) N(1) C(8) C(9) 170(1)
O(1) N(1) C(8) C(10) 45(1)
O(1) N(1) C(8) C(11) -73(1)
C(7) N(1) C(8) C(9) -17(1)
C(7) N(1) C(8) C(10) -142(1)
C(7) N(1) C(8) C(11) 98(1)
O(2) N(2) C(7) N(1) -179.8(7)
O(2) N(2) C(7) C(2) 1(1)
C(9) N(2) C(7) N(1) 2(1)
C(9) N(2) C(7) C(2) -175.7(8)
O(2) N(2) C(9) C(8) 169.3(9)
O(2) N(2) C(9) C(12) -77(1)
O(2) N(2) C(9) C(13) 41(1)
C(7) N(2) C(9) C(8) -13(1)
C(7) N(2) C(9) C(12) 99(1)
C(7) N(2) C(9) C(13) -141(1)
O(3) N(3) C(14) N(4) -177.9(8)
O(3) N(3) C(14) C(6) -1(1)
C(15) N(3) C(14) N(4) -6.5(9)
C(15) N(3) C(14) C(6) 169.6(7)
O(3) N(3) C(15) C(16) -166.9(8)
O(3) N(3) C(15) C(17) 73(1)
O(3) N(3) C(15) C(18) -45(1)
C(14) N(3) C(15) C(16) 21.3(9)
C(14) N(3) C(15) C(17) -98.2(9)
C(14) N(3) C(15) C(18) 142.6(7)
O(4) N(4) C(14) N(3) 173.8(8)
O(4) N(4) C(14) C(6) -2(1)
C(16) N(4) C(14) N(3) -12.4(9)
C(16) N(4) C(14) C(6) 171.7(7)
O(4) N(4) C(16) C(15) -160.6(8)
O(4) N(4) C(16) C(19) -39(1)
O(4) N(4) C(16) C(20) 77(1)
C(14) N(4) C(16) C(15) 25.5(9)
C(14) N(4) C(16) C(19) 146.5(7)
C(14) N(4) C(16) C(20) -96.5(8)
O(7) N(5) C(28) N(6) -176.0(8)
O(7) N(5) C(28) C(24) 4(1)
C(29) N(5) C(28) N(6) 8(1)
C(29) N(5) C(28) C(24) -170.2(8)
O(7) N(5) C(29) C(30) 166.2(8)
O(7) N(5) C(29) C(31) 42(1)
O(7) N(5) C(29) C(32) -75(1)
C(28) N(5) C(29) C(30) -18(1)
C(28) N(5) C(29) C(31) -141.9(9)
C(28) N(5) C(29) C(32) 100.0(9)
O(8) N(6) C(28) N(5) 179.8(6)
O(8) N(6) C(28) C(24) -1(1)
C(30) N(6) C(28) N(5) 5.0(9)
C(30) N(6) C(28) C(24) -175.8(8)
O(8) N(6) C(30) C(29) 168.6(8)
O(8) N(6) C(30) C(33) -71(1)
O(8) N(6) C(30) C(34) 47(1)
C(28) N(6) C(30) C(29) -16(1)
C(28) N(6) C(30) C(33) 103(1)
C(28) N(6) C(30) C(34) -137.1(9)
C(6) C(1) C(2) C(3) 1(1)
C(6) C(1) C(2) C(7) 179.4(8)
C(2) C(1) C(6) C(5) 0(1)
C(2) C(1) C(6) C(14) -175.3(8)
C(1) C(2) C(3) C(4) -2(1)
C(7) C(2) C(3) C(4) 179.4(8)
C(1) C(2) C(7) N(1) 154.5(9)
C(1) C(2) C(7) N(2) -27(1)
C(3) C(2) C(7) N(1) -27(1)
C(3) C(2) C(7) N(2) 150.6(9)
C(2) C(3) C(4) C(5) 3(1)
C(3) C(4) C(5) O(5) -173.6(8)
C(3) C(4) C(5) C(6) -2(1)
O(5) C(5) C(6) C(1) 172.8(8)
O(5) C(5) C(6) C(14) -12(1)
C(4) C(5) C(6) C(1) 1(1)
C(4) C(5) C(6) C(14) 175.7(9)
C(1) C(6) C(14) N(3) -44(1)
C(1) C(6) C(14) N(4) 131.1(9)
C(5) C(6) C(14) N(3) 141.2(8)
C(5) C(6) C(14) N(4) -43(1)
N(1) C(8) C(9) N(2) 16(1)
N(1) C(8) C(9) C(12) -91(1)
N(1) C(8) C(9) C(13) 139(1)
C(10) C(8) C(9) N(2) 135(1)
C(10) C(8) C(9) C(12) 27(1)
C(10) C(8) C(9) C(13) -101(1)
C(11) C(8) C(9) N(2) -95(1)
C(11) C(8) C(9) C(12) 156(1)
C(11) C(8) C(9) C(13) 27(1)
N(3) C(15) C(16) N(4) -26.4(8)
N(3) C(15) C(16) C(19) -143.9(9)
N(3) C(15) C(16) C(20) 88(1)
C(17) C(15) C(16) N(4) 85.9(9)
C(17) C(15) C(16) C(19) -31(1)
C(17) C(15) C(16) C(20) -159.4(9)
C(18) C(15) C(16) N(4) -141.7(8)
C(18) C(15) C(16) C(19) 100(1)
C(18) C(15) C(16) C(20) -26(1)
O(5) C(21) C(22) C(23) -175.5(7)
O(5) C(21) C(22) C(27) 0(1)
O(6) C(21) C(22) C(23) 8(1)
O(6) C(21) C(22) C(27) -176.7(9)
C(21) C(22) C(23) C(24) 175.3(8)
C(27) C(22) C(23) C(24) 0(1)
C(21) C(22) C(27) C(26) -175.6(9)
C(23) C(22) C(27) C(26) -1(1)
C(22) C(23) C(24) C(25) 0(1)
C(22) C(23) C(24) C(28) 178.1(8)
C(23) C(24) C(25) C(26) 0(1)
C(28) C(24) C(25) C(26) -178.4(9)
C(23) C(24) C(28) N(5) 26(1)
C(23) C(24) C(28) N(6) -152.1(9)
C(25) C(24) C(28) N(5) -155.5(9)
C(25) C(24) C(28) N(6) 25(1)
C(24) C(25) C(26) C(27) 0(1)
C(25) C(26) C(27) C(22) 0(1)
N(5) C(29) C(30) N(6) 19(1)
N(5) C(29) C(30) C(33) -91(1)
N(5) C(29) C(30) C(34) 133(1)
C(31) C(29) C(30) N(6) 140.3(8)
C(31) C(29) C(30) C(33) 29(1)
C(31) C(29) C(30) C(34) -105(1)
C(32) C(29) C(30) N(6) -95.1(9)
C(32) C(29) C(30) C(33) 153(1)
C(32) C(29) C(30) C(34) 19(1)
